data_7106506
loop_
_publ_author_name
'Chitoshi Kitamura'
'Akira Takenaka'
'Takeshi Kawase'
'Takashi Kobayashi'
'Hiroyoshi Naito;'

_publ_section_title
;
 Octaalkyl tetracene-1,2,3,4,7,8,9,10-octacarboxylates: synthesis by
 twofold [2+2+2] cocyclization and crystallochromy
;
_journal_name_full Chem.Commun.
_journal_page_first 6653
_journal_paper_doi 10.1039/c1cc11655j
_journal_year 2011
_chemical_formula_moiety 'C42 H44 O16'
_chemical_formula_sum 'C42 H44 O16'
_chemical_formula_weight 804.77
_chemical_name_common 'Octaethyl tetracene-1,2,3,4,7,8,9,10-octacarboxylate'
_chemical_name_systematic
;
Octaethyl tetracene-1,2,3,4,7,8,9,10-octacarboxylate
;
_space_group_IT_number 14
_symmetry_cell_setting monoclinic
_symmetry_Int_Tables_number 14
_symmetry_space_group_name_Hall '-P 2ybc'
_symmetry_space_group_name_H-M 'P 1 21/c 1'
_atom_sites_solution_hydrogens geom
_atom_sites_solution_primary direct
_audit_creation_date 2011-01-08
_audit_creation_method WinGX
_cell_angle_alpha 90
_cell_angle_beta 65.161(8)
_cell_angle_gamma 90
_cell_formula_units_Z 2
_cell_length_a 9.8822(7)
_cell_length_b 27.2631(5)
_cell_length_c 8.2149(6)
_cell_measurement_reflns_used 8159
_cell_measurement_temperature 200
_cell_measurement_theta_max 68.18
_cell_measurement_theta_min 3.24
_cell_measurement_wavelength 1.54178
_cell_volume 2008.5(2)
_computing_cell_refinement 'RAPID AUTO (Rigaku, 2006)'
_computing_data_collection 'RAPID AUTO (Rigaku, 2006)'
_computing_data_reduction 'RAPID AUTO (Rigaku, 2006)'
_computing_molecular_graphics 'Ortep-3 for Windows (Farrugia, 1997)'
_computing_publication_material 'WinGX (Farrugia, 1997)'
_computing_structure_refinement 'SHELXL-97 (Sheldrick, 2008)'
_computing_structure_solution 'SIR2004 Giacovazzo et al, 2005)'
_diffrn_ambient_temperature 200
_diffrn_measured_fraction_theta_full 0.998
_diffrn_measured_fraction_theta_max 0.998
_diffrn_radiation_monochromator graphite
_diffrn_radiation_probe x-ray
_diffrn_radiation_type CuK\a
_diffrn_radiation_wavelength 1.54178
_diffrn_reflns_av_R_equivalents 0.0425
_diffrn_reflns_av_unetI/netI 0.0205
_diffrn_reflns_limit_h_max 11
_diffrn_reflns_limit_h_min -11
_diffrn_reflns_limit_k_max 32
_diffrn_reflns_limit_k_min -32
_diffrn_reflns_limit_l_max 9
_diffrn_reflns_limit_l_min -9
_diffrn_reflns_number 24742
_diffrn_reflns_theta_full 68.23
_diffrn_reflns_theta_max 68.23
_diffrn_reflns_theta_min 3.24
_diffrn_standards_number 0
_exptl_absorpt_coefficient_mu 0.863
_exptl_absorpt_correction_type none
_exptl_crystal_colour orange
_exptl_crystal_density_diffrn 1.331
_exptl_crystal_density_method 'not measured'
_exptl_crystal_description prism
_exptl_crystal_F_000 848
_exptl_crystal_size_max 0.4
_exptl_crystal_size_mid 0.15
_exptl_crystal_size_min 0.1
_refine_diff_density_max 0.428
_refine_diff_density_min -0.297
_refine_diff_density_rms 0.066
_refine_ls_extinction_coef 0.0075(7)
_refine_ls_extinction_expression Fc^*^=kFc[1+0.001xFc^2^\l^3^/sin(2\q)]^-1/4^
_refine_ls_extinction_method SHELXL
_refine_ls_goodness_of_fit_ref 1.074
_refine_ls_hydrogen_treatment constr
_refine_ls_matrix_type full
_refine_ls_number_parameters 267
_refine_ls_number_reflns 3662
_refine_ls_number_restraints 0
_refine_ls_restrained_S_all 1.074
_refine_ls_R_factor_all 0.0561
_refine_ls_R_factor_gt 0.0526
_refine_ls_shift/su_max 0.001
_refine_ls_shift/su_mean 0
_refine_ls_structure_factor_coef Fsqd
_refine_ls_weighting_details 'calc w=1/[\s^2^(Fo^2^)+(0.0868P)^2^+0.5979P] where P=(Fo^2^+2Fc^2^)/3'
_refine_ls_weighting_scheme calc
_refine_ls_wR_factor_gt 0.1498
_refine_ls_wR_factor_ref 0.1533
_reflns_number_gt 3277
_reflns_number_total 3662
_reflns_threshold_expression >2\s(I)
_cod_data_source_file c1cc11655j.txt
_cod_data_source_block etet
_cod_original_sg_symbol_H-M 'P 21/c'
_cod_database_code 7106506

loop_
_symmetry_equiv_pos_as_xyz
'x, y, z'
'-x, y+1/2, -z+1/2'
'-x, -y, -z'
'x, -y-1/2, z-1/2'

loop_
_atom_site_label
_atom_site_type_symbol
_atom_site_fract_x
_atom_site_fract_y
_atom_site_fract_z
_atom_site_U_iso_or_equiv
_atom_site_adp_type
_atom_site_occupancy
_atom_site_symmetry_multiplicity
_atom_site_calc_flag
_atom_site_refinement_flags
_atom_site_disorder_assembly
_atom_site_disorder_group
C1 C 0.39971(18) 0.06231(6) 0.7817(2) 0.0426(4) Uani 1 1 d . . .
C2 C 0.43570(18) 0.10884(6) 0.7168(2) 0.0432(4) Uani 1 1 d . . .
C3 C 0.32293(18) 0.14203(6) 0.7146(2) 0.0423(4) Uani 1 1 d . . .
C4 C 0.17788(18) 0.12719(6) 0.7800(2) 0.0413(4) Uani 1 1 d . . .
C5 C 0.13395(18) 0.07885(6) 0.8537(2) 0.0417(4) Uani 1 1 d . . .
C6 C 0.24711(18) 0.04558(6) 0.8559(2) 0.0422(4) Uani 1 1 d . . .
C7 C 0.20517(18) -0.00065(6) 0.9318(2) 0.0455(4) Uani 1 1 d . . .
H7 H 0.2794 -0.0222 0.9352 0.055 Uiso 1 1 calc R . .
C8 C 0.05612(18) -0.01633(6) 1.0035(2) 0.0440(4) Uani 1 1 d . . .
C9 C -0.01336(18) 0.06314(6) 0.9215(2) 0.0450(4) Uani 1 1 d . . .
H9 H -0.0872 0.0847 0.917 0.054 Uiso 1 1 calc R . .
C10 C 0.52328(18) 0.02944(6) 0.7787(2) 0.0441(4) Uani 1 1 d . . .
C11 C 0.6469(2) -0.04666(8) 0.6709(4) 0.0694(6) Uani 1 1 d . . .
H11A H 0.7014 -0.0357 0.7416 0.083 Uiso 1 1 calc R . .
H11B H 0.7187 -0.0486 0.5433 0.083 Uiso 1 1 calc R . .
C12 C 0.5808(3) -0.09491(9) 0.7334(4) 0.0766(7) Uani 1 1 d . . .
H12A H 0.5219 -0.094 0.8636 0.115 Uiso 1 1 calc R . .
H12B H 0.6601 -0.1194 0.704 0.115 Uiso 1 1 calc R . .
H12C H 0.516 -0.1036 0.6746 0.115 Uiso 1 1 calc R . .
C13 C 0.5928(2) 0.12752(7) 0.6534(3) 0.0533(5) Uani 1 1 d . . .
C14 C 0.8430(2) 0.11580(10) 0.4349(5) 0.0847(8) Uani 1 1 d . . .
H14A H 0.8741 0.1283 0.3113 0.102 Uiso 1 1 calc R . .
H14B H 0.8601 0.142 0.5076 0.102 Uiso 1 1 calc R . .
C15 C 0.9309(3) 0.07277(12) 0.4325(5) 0.0971(10) Uani 1 1 d . . .
H15A H 0.9074 0.0626 0.5559 0.146 Uiso 1 1 calc R . .
H15B H 1.0372 0.0807 0.3708 0.146 Uiso 1 1 calc R . .
H15C H 0.9072 0.046 0.3691 0.146 Uiso 1 1 calc R . .
C16 C 0.37324(19) 0.19070(6) 0.6257(3) 0.0475(4) Uani 1 1 d . . .
C17 C 0.3189(3) 0.27540(7) 0.6299(4) 0.0669(6) Uani 1 1 d . . .
H17A H 0.3745 0.2726 0.4981 0.08 Uiso 1 1 calc R . .
H17B H 0.3821 0.2932 0.6771 0.08 Uiso 1 1 calc R . .
C18 C 0.1786(3) 0.30213(8) 0.6747(3) 0.0651(6) Uani 1 1 d . . .
H18A H 0.1193 0.2853 0.6215 0.098 Uiso 1 1 calc R . .
H18B H 0.2006 0.3356 0.6271 0.098 Uiso 1 1 calc R . .
H18C H 0.1223 0.3034 0.8053 0.098 Uiso 1 1 calc R . .
C19 C 0.06240(19) 0.16036(6) 0.7631(2) 0.0451(4) Uani 1 1 d . . .
C20 C -0.1539(2) 0.20792(9) 0.9216(4) 0.0758(7) Uani 1 1 d . . .
H20A H -0.1114 0.2404 0.8729 0.091 Uiso 1 1 calc R . .
H20B H -0.1993 0.194 0.8448 0.091 Uiso 1 1 calc R . .
C21 C -0.2642(4) 0.21304(17) 1.1007(5) 0.1269(14) Uani 1 1 d . . .
H21A H -0.3177 0.1819 1.1408 0.19 Uiso 1 1 calc R . .
H21B H -0.3348 0.2388 1.1052 0.19 Uiso 1 1 calc R . .
H21C H -0.2162 0.2219 1.1795 0.19 Uiso 1 1 calc R . .
O1 O 0.60612(16) 0.04069(5) 0.8449(2) 0.0610(4) Uani 1 1 d . . .
O2 O 0.52920(14) -0.01164(5) 0.6912(2) 0.0580(4) Uani 1 1 d . . .
O3 O 0.62547(18) 0.16004(7) 0.7279(3) 0.0881(6) Uani 1 1 d . . .
O4 O 0.68484(13) 0.10291(5) 0.5112(2) 0.0571(4) Uani 1 1 d . . .
O5 O 0.48467(19) 0.19558(5) 0.4920(3) 0.0871(6) Uani 1 1 d . . .
O6 O 0.28264(15) 0.22661(4) 0.71056(19) 0.0543(4) Uani 1 1 d . . .
O7 O 0.06018(17) 0.17007(6) 0.6227(2) 0.0675(4) Uani 1 1 d . . .
O8 O -0.03608(14) 0.17533(5) 0.92150(19) 0.0556(4) Uani 1 1 d . . .

loop_
_atom_site_aniso_label
_atom_site_aniso_U_11
_atom_site_aniso_U_22
_atom_site_aniso_U_33
_atom_site_aniso_U_23
_atom_site_aniso_U_13
_atom_site_aniso_U_12
C1 0.0331(8) 0.0446(9) 0.0499(9) -0.0022(7) -0.0173(7) 0.0017(7)
C2 0.0344(8) 0.0430(9) 0.0493(9) -0.0044(7) -0.0150(7) -0.0001(7)
C3 0.0383(8) 0.0405(9) 0.0452(9) -0.0034(7) -0.0147(7) 0.0004(7)
C4 0.0379(8) 0.0420(9) 0.0432(9) -0.0006(7) -0.0162(7) 0.0023(6)
C5 0.0348(8) 0.0433(9) 0.0467(9) 0.0039(7) -0.0169(7) 0.0015(6)
C6 0.0328(8) 0.0456(9) 0.0483(9) 0.0029(7) -0.0172(7) 0.0006(7)
C7 0.0324(8) 0.0474(9) 0.0583(11) 0.0073(8) -0.0206(8) 0.0037(7)
C8 0.0334(8) 0.0462(9) 0.0528(10) 0.0078(7) -0.0184(7) 0.0011(7)
C9 0.0342(8) 0.0466(9) 0.0551(10) 0.0074(8) -0.0195(7) 0.0027(7)
C10 0.0322(8) 0.0471(9) 0.0513(10) 0.0038(7) -0.0157(7) -0.0011(7)
C11 0.0517(12) 0.0597(12) 0.0989(18) -0.0157(11) -0.0336(12) 0.0216(9)
C12 0.0897(17) 0.0604(13) 0.0794(15) -0.0089(11) -0.0351(13) 0.0210(12)
C13 0.0399(9) 0.0442(10) 0.0741(13) -0.0034(9) -0.0223(9) -0.0027(7)
C14 0.0321(10) 0.0763(15) 0.126(2) 0.0046(14) -0.0140(12) -0.0043(10)
C15 0.0452(12) 0.106(2) 0.132(3) -0.0159(19) -0.0292(15) 0.0146(13)
C16 0.0410(9) 0.0423(9) 0.0552(11) -0.0036(7) -0.0164(8) -0.0023(7)
C17 0.0677(13) 0.0414(10) 0.0886(16) 0.0095(10) -0.0300(12) -0.0011(9)
C18 0.0758(14) 0.0546(12) 0.0670(13) 0.0026(9) -0.0321(11) 0.0131(10)
C19 0.0389(9) 0.0433(9) 0.0531(10) 0.0058(7) -0.0193(8) -0.0018(7)
C20 0.0499(12) 0.0680(14) 0.1036(19) 0.0078(13) -0.0263(12) 0.0205(10)
C21 0.091(2) 0.164(4) 0.123(3) -0.048(3) -0.043(2) 0.076(2)
O1 0.0527(8) 0.0662(9) 0.0774(10) -0.0077(7) -0.0404(7) 0.0085(6)
O2 0.0423(7) 0.0509(8) 0.0865(10) -0.0131(7) -0.0325(7) 0.0110(5)
O3 0.0545(9) 0.0754(11) 0.1269(16) -0.0339(10) -0.0306(10) -0.0125(8)
O4 0.0322(6) 0.0535(8) 0.0747(9) -0.0024(6) -0.0119(6) -0.0014(5)
O5 0.0709(10) 0.0490(8) 0.0910(12) 0.0061(8) 0.0157(9) -0.0034(7)
O6 0.0516(7) 0.0399(7) 0.0629(8) 0.0021(5) -0.0158(6) 0.0053(5)
O7 0.0593(9) 0.0875(11) 0.0631(9) 0.0132(8) -0.0330(7) 0.0059(7)
O8 0.0458(7) 0.0558(8) 0.0612(8) 0.0031(6) -0.0184(6) 0.0141(6)

loop_
_atom_type_symbol
_atom_type_description
_atom_type_scat_dispersion_real
_atom_type_scat_dispersion_imag
_atom_type_scat_source
C C 0.0181 0.0091 'International Tables Vol C Tables 4.2.6.8 and 6.1.1.4'
H H 0 0 'International Tables Vol C Tables 4.2.6.8 and 6.1.1.4'
O O 0.0492 0.0322 'International Tables Vol C Tables 4.2.6.8 and 6.1.1.4'

loop_
_geom_angle_atom_site_label_1
_geom_angle_atom_site_label_2
_geom_angle_atom_site_label_3
_geom_angle
_geom_angle_site_symmetry_1
_geom_angle_site_symmetry_3
_geom_angle_publ_flag
C2 C1 C6 120.92(15) . . ?
C2 C1 C10 118.06(15) . . ?
C6 C1 C10 121.00(15) . . ?
C1 C2 C3 120.84(15) . . ?
C1 C2 C13 120.80(16) . . ?
C3 C2 C13 118.31(16) . . ?
C4 C3 C2 119.94(16) . . ?
C4 C3 C16 122.31(15) . . ?
C2 C3 C16 117.57(15) . . ?
C3 C4 C5 121.25(15) . . ?
C3 C4 C19 119.80(15) . . ?
C5 C4 C19 118.80(14) . . ?
C9 C5 C4 122.08(15) . . ?
C9 C5 C6 119.13(15) . . ?
C4 C5 C6 118.78(15) . . ?
C7 C6 C1 122.55(15) . . ?
C7 C6 C5 119.21(15) . . ?
C1 C6 C5 118.23(15) . . ?
C6 C7 C8 121.81(15) . . ?
C6 C7 H7 119.1 . . ?
C8 C7 H7 119.1 . . ?
C7 C8 C9 122.07(15) . 3_557 ?
C7 C8 C8 118.96(19) . 3_557 ?
C9 C8 C8 118.95(19) 3_557 3_557 ?
C5 C9 C8 121.89(15) . 3_557 ?
C5 C9 H9 119.1 . . ?
C8 C9 H9 119.1 3_557 . ?
O1 C10 O2 125.64(16) . . ?
O1 C10 C1 122.97(17) . . ?
O2 C10 C1 111.37(14) . . ?
O2 C11 C12 109.35(19) . . ?
O2 C11 H11A 109.8 . . ?
C12 C11 H11A 109.8 . . ?
O2 C11 H11B 109.8 . . ?
C12 C11 H11B 109.8 . . ?
H11A C11 H11B 108.3 . . ?
C11 C12 H12A 109.5 . . ?
C11 C12 H12B 109.5 . . ?
H12A C12 H12B 109.5 . . ?
C11 C12 H12C 109.5 . . ?
H12A C12 H12C 109.5 . . ?
H12B C12 H12C 109.5 . . ?
O3 C13 O4 126.47(18) . . ?
O3 C13 C2 122.34(18) . . ?
O4 C13 C2 111.18(15) . . ?
C15 C14 O4 109.7(2) . . ?
C15 C14 H14A 109.7 . . ?
O4 C14 H14A 109.7 . . ?
C15 C14 H14B 109.7 . . ?
O4 C14 H14B 109.7 . . ?
H14A C14 H14B 108.2 . . ?
C14 C15 H15A 109.5 . . ?
C14 C15 H15B 109.5 . . ?
H15A C15 H15B 109.5 . . ?
C14 C15 H15C 109.5 . . ?
H15A C15 H15C 109.5 . . ?
H15B C15 H15C 109.5 . . ?
O5 C16 O6 124.49(17) . . ?
O5 C16 C3 122.54(16) . . ?
O6 C16 C3 112.97(15) . . ?
O6 C17 C18 108.15(18) . . ?
O6 C17 H17A 110.1 . . ?
C18 C17 H17A 110.1 . . ?
O6 C17 H17B 110.1 . . ?
C18 C17 H17B 110.1 . . ?
H17A C17 H17B 108.4 . . ?
C17 C18 H18A 109.5 . . ?
C17 C18 H18B 109.5 . . ?
H18A C18 H18B 109.5 . . ?
C17 C18 H18C 109.5 . . ?
H18A C18 H18C 109.5 . . ?
H18B C18 H18C 109.5 . . ?
O7 C19 O8 125.39(17) . . ?
O7 C19 C4 122.98(17) . . ?
O8 C19 C4 111.59(15) . . ?
C21 C20 O8 108.9(2) . . ?
C21 C20 H20A 109.9 . . ?
O8 C20 H20A 109.9 . . ?
C21 C20 H20B 109.9 . . ?
O8 C20 H20B 109.9 . . ?
H20A C20 H20B 108.3 . . ?
C20 C21 H21A 109.5 . . ?
C20 C21 H21B 109.5 . . ?
H21A C21 H21B 109.5 . . ?
C20 C21 H21C 109.5 . . ?
H21A C21 H21C 109.5 . . ?
H21B C21 H21C 109.5 . . ?
C10 O2 C11 117.97(15) . . ?
C13 O4 C14 118.14(18) . . ?
C16 O6 C17 117.09(16) . . ?
C19 O8 C20 116.42(17) . . ?

loop_
_geom_bond_atom_site_label_1
_geom_bond_atom_site_label_2
_geom_bond_distance
_geom_bond_site_symmetry_2
_geom_bond_publ_flag
C1 C2 1.364(2) . ?
C1 C6 1.443(2) . ?
C1 C10 1.507(2) . ?
C2 C3 1.441(2) . ?
C2 C13 1.504(2) . ?
C3 C4 1.364(2) . ?
C3 C16 1.495(2) . ?
C4 C5 1.439(2) . ?
C4 C19 1.507(2) . ?
C5 C9 1.390(2) . ?
C5 C6 1.446(2) . ?
C6 C7 1.390(2) . ?
C7 C8 1.404(2) . ?
C7 H7 0.95 . ?
C8 C9 1.403(2) 3_557 ?
C8 C8 1.442(3) 3_557 ?
C9 C8 1.403(2) 3_557 ?
C9 H9 0.95 . ?
C10 O1 1.198(2) . ?
C10 O2 1.318(2) . ?
C11 O2 1.459(2) . ?
C11 C12 1.462(4) . ?
C11 H11A 0.99 . ?
C11 H11B 0.99 . ?
C12 H12A 0.98 . ?
C12 H12B 0.98 . ?
C12 H12C 0.98 . ?
C13 O3 1.197(3) . ?
C13 O4 1.323(2) . ?
C14 C15 1.455(4) . ?
C14 O4 1.462(2) . ?
C14 H14A 0.99 . ?
C14 H14B 0.99 . ?
C15 H15A 0.98 . ?
C15 H15B 0.98 . ?
C15 H15C 0.98 . ?
C16 O5 1.192(2) . ?
C16 O6 1.312(2) . ?
C17 O6 1.462(2) . ?
C17 C18 1.470(3) . ?
C17 H17A 0.99 . ?
C17 H17B 0.99 . ?
C18 H18A 0.98 . ?
C18 H18B 0.98 . ?
C18 H18C 0.98 . ?
C19 O7 1.193(2) . ?
C19 O8 1.320(2) . ?
C20 C21 1.423(4) . ?
C20 O8 1.464(2) . ?
C20 H20A 0.99 . ?
C20 H20B 0.99 . ?
C21 H21A 0.98 . ?
C21 H21B 0.98 . ?
C21 H21C 0.98 . ?

loop_
_geom_torsion_atom_site_label_1
_geom_torsion_atom_site_label_2
_geom_torsion_atom_site_label_3
_geom_torsion_atom_site_label_4
_geom_torsion
_geom_torsion_site_symmetry_1
_geom_torsion_site_symmetry_2
_geom_torsion_site_symmetry_3
_geom_torsion_site_symmetry_4
_geom_torsion_publ_flag
C6 C1 C2 C3 -2.3(3) . . . . ?
C10 C1 C2 C3 179.53(16) . . . . ?
C6 C1 C2 C13 175.00(17) . . . . ?
C10 C1 C2 C13 -3.2(3) . . . . ?
C1 C2 C3 C4 0.8(3) . . . . ?
C13 C2 C3 C4 -176.51(17) . . . . ?
C1 C2 C3 C16 -174.38(16) . . . . ?
C13 C2 C3 C16 8.3(2) . . . . ?
C2 C3 C4 C5 0.6(3) . . . . ?
C16 C3 C4 C5 175.64(16) . . . . ?
C2 C3 C4 C19 -174.78(15) . . . . ?
C16 C3 C4 C19 0.2(3) . . . . ?
C3 C4 C5 C9 179.78(17) . . . . ?
C19 C4 C5 C9 -4.8(3) . . . . ?
C3 C4 C5 C6 -0.7(3) . . . . ?
C19 C4 C5 C6 174.81(15) . . . . ?
C2 C1 C6 C7 -176.52(17) . . . . ?
C10 C1 C6 C7 1.6(3) . . . . ?
C2 C1 C6 C5 2.2(3) . . . . ?
C10 C1 C6 C5 -179.66(16) . . . . ?
C9 C5 C6 C7 -2.4(3) . . . . ?
C4 C5 C6 C7 178.04(16) . . . . ?
C9 C5 C6 C1 178.84(17) . . . . ?
C4 C5 C6 C1 -0.7(2) . . . . ?
C1 C6 C7 C8 179.94(17) . . . . ?
C5 C6 C7 C8 1.2(3) . . . . ?
C6 C7 C8 C9 179.26(18) . . . 3_557 ?
C6 C7 C8 C8 0.6(3) . . . 3_557 ?
C4 C5 C9 C8 -178.72(17) . . . 3_557 ?
C6 C5 C9 C8 1.7(3) . . . 3_557 ?
C2 C1 C10 O1 54.3(3) . . . . ?
C6 C1 C10 O1 -123.9(2) . . . . ?
C2 C1 C10 O2 -124.13(18) . . . . ?
C6 C1 C10 O2 57.7(2) . . . . ?
C1 C2 C13 O3 -114.2(2) . . . . ?
C3 C2 C13 O3 63.2(3) . . . . ?
C1 C2 C13 O4 64.7(2) . . . . ?
C3 C2 C13 O4 -117.93(18) . . . . ?
C4 C3 C16 O5 -136.9(2) . . . . ?
C2 C3 C16 O5 38.3(3) . . . . ?
C4 C3 C16 O6 43.3(2) . . . . ?
C2 C3 C16 O6 -141.61(17) . . . . ?
C3 C4 C19 O7 67.9(2) . . . . ?
C5 C4 C19 O7 -107.7(2) . . . . ?
C3 C4 C19 O8 -114.26(18) . . . . ?
C5 C4 C19 O8 70.2(2) . . . . ?
O1 C10 O2 C11 -0.5(3) . . . . ?
C1 C10 O2 C11 177.81(17) . . . . ?
C12 C11 O2 C10 127.4(2) . . . . ?
O3 C13 O4 C14 0.2(3) . . . . ?
C2 C13 O4 C14 -178.65(19) . . . . ?
C15 C14 O4 C13 122.6(3) . . . . ?
O5 C16 O6 C17 2.7(3) . . . . ?
C3 C16 O6 C17 -177.48(17) . . . . ?
C18 C17 O6 C16 148.65(19) . . . . ?
O7 C19 O8 C20 -2.3(3) . . . . ?
C4 C19 O8 C20 179.92(17) . . . . ?
C21 C20 O8 C19 169.3(3) . . . . ?
